data_7704719
loop_
_publ_author_name
'Safari, Parvin'
'Moggach, Stephen A.'
'Low, Paul J.'

_publ_section_title
;
 Mix and (Mis)match: further studies of the electronic structure and
 mixed-valence characteristics of 1,4-diethynylbenzene-bridged bimetallic
 complexes.
;
_journal_issue 28
_journal_name_full 'Dalton transactions (Cambridge, England : 2003)'
_journal_page_first 9835
_journal_page_last 9848
_journal_paper_doi 10.1039/d0dt01794a
_journal_volume 49
_journal_year 2020
_chemical_formula_moiety 'C59 H55 O3 P2 Ru W'
_chemical_formula_sum 'C59 H55 O3 P2 Ru W'
_chemical_formula_weight 1158.89
_space_group_crystal_system monoclinic
_space_group_IT_number 14
_space_group_name_Hall '-P 2ybc'
_space_group_name_H-M_alt 'P 1 21/c 1'
_atom_sites_solution_hydrogens geom
_atom_sites_solution_primary dual
_audit_creation_date 2020-04-08
_audit_creation_method
;
Olex2 1.3
(compiled 2020.02.04 svn.rd84adfe8 for OlexSys, GUI svn.r6032)
;
_audit_update_record
;
2020-04-08 deposited with the CCDC.	2020-06-25 downloaded from the CCDC.
;
_cell_angle_alpha 90
_cell_angle_beta 110.409(17)
_cell_angle_gamma 90
_cell_formula_units_Z 4
_cell_length_a 14.6530(18)
_cell_length_b 22.4069(19)
_cell_length_c 16.827(3)
_cell_measurement_reflns_used 2787
_cell_measurement_temperature 120.0(2)
_cell_measurement_theta_max 49.4500
_cell_measurement_theta_min 3.6920
_cell_volume 5178.0(13)
_computing_cell_refinement 'CrysAlisPro 1.171.40.53 (Rigaku OD, 2019)'
_computing_data_collection 'CrysAlisPro 1.171.40.53 (Rigaku OD, 2019)'
_computing_data_reduction 'CrysAlisPro 1.171.40.53 (Rigaku OD, 2019)'
_computing_molecular_graphics 'Olex2 1.3 (Dolomanov et al., 2009)'
_computing_publication_material 'Olex2 1.3 (Dolomanov et al., 2009)'
_computing_structure_refinement 'SHELXL 2018/3 (Sheldrick, 2015)'
_computing_structure_solution 'SHELXT 2014/5 (Sheldrick, 2014)'
_diffrn_ambient_environment N~2~
_diffrn_ambient_temperature 120.0(2)
_diffrn_detector 'CCD plate'
_diffrn_detector_area_resol_mean 10.0000
_diffrn_detector_type HyPix
_diffrn_measured_fraction_theta_full 0.665
_diffrn_measured_fraction_theta_max 0.666
_diffrn_measurement_details
;
List of Runs (angles in degrees, time in seconds):

  # Type    Start    End  Width  t~exp~   \w     \q     \k     \f   Frames
#--------------------------------------------------------------------------
  1  \w    -25.00  62.00   0.50    5.00    --   46.07 -59.00  37.00  174
  2  \w     30.00 118.00   0.50   15.00    --  102.41 -59.00  37.00  176
  3  \w     37.00 118.00   0.50   15.00    --  102.41 -61.00 -90.00  162
  4  \w     54.00  98.00   0.50   15.00    --  102.41 -94.00-120.00   88
  5  \w     31.00 119.00   0.50   15.00    --  102.41 -61.00  30.00  176
  6  \w     31.00 118.00   0.50    5.00    --   46.07  59.00 177.00  174
  7  \w     87.00 175.00   0.50   15.00    --  102.41  59.00 177.00  176
  8  \w     88.00 174.00   0.50   15.00    --  102.41  61.00 150.00  172
  9  \w    129.00 173.00   0.50   15.00    --  102.41  77.00 -90.00   88
 10  \w     81.00 106.00   0.50   15.00    --  102.41  77.00 -90.00   50
 11  \w     34.00 119.00   0.50    5.00    --   46.07  38.00 -60.00  170
 12  \w     24.00 118.00   0.50    5.00    --   46.07  77.00 -30.00  188
 13  \w     34.00 121.00   0.50    5.00    --   46.07  19.00 150.00  174
 14  \w     31.00  99.00   0.50   15.00    --  102.41 -94.00  60.00  136
 15  \w    -62.00  26.00   0.50    5.00    --  -46.07  59.00 177.00  176
 16  \w   -105.00 -80.00   0.50   15.00    -- -102.41 -77.00 -51.51   50
 17  \w   -107.00 -81.00   0.50   15.00    -- -102.41 -73.00 -70.96   52
 18  \w   -109.00 -83.00   0.50   15.00    -- -102.41 -69.00 -38.52   52
 19  \w   -116.00 -89.00   0.50   15.00    -- -102.41 -47.00 -69.98   54
 20  \w   -119.00 -90.00   0.50   15.00    -- -102.41 -30.00 -60.00   58
 21  \w   -117.00 -30.00   0.50    5.00    --  -46.07 -59.00  37.00  174
 22  \w   -118.00 -30.00   0.50   15.00    -- -102.41  59.00 177.00  176
 23  \w   -115.00 -31.00   0.50   15.00    -- -102.41  45.00  60.00  168
 24  \w   -118.00 -23.00   0.50    5.00    --  -46.07 -77.00-120.00  190
 25  \w   -118.00 -73.00   0.50    5.00    --  -46.07-125.00 -60.00   90
 26  \w   -118.00 -73.00   0.50    5.00    --  -46.07-125.00 -30.00   90
 27  \w   -118.00 -73.00   0.50    5.00    --  -46.07-125.00-180.00   90
 28  \w   -157.00-129.00   0.50   15.00    -- -102.41 -77.00 -51.51   56
 29  \w   -165.00 -90.00   0.50   15.00    -- -102.41 -46.00 -80.04  150
 30  \w   -175.00 -87.00   0.50   15.00    -- -102.41 -59.00  37.00  176
 31  \w   -165.00 -83.00   0.50   15.00    -- -102.41 -94.00 150.00  164
 32  \w   -175.00 -86.00   0.50   15.00    -- -102.41 -62.00  -5.13  178
 33  \w   -175.00 -84.00   0.50   15.00    -- -102.41 -67.00-170.43  182
 34  \w   -175.00 -90.00   0.50   15.00    -- -102.41 -46.00 -74.32  170
 35  \w   -175.00 -88.00   0.50   15.00    -- -102.41 -55.00 116.45  174
 36  \w   -175.00 -80.00   0.50   15.00    -- -102.41 -75.00 -20.44  190
 37  \w   -175.00 -91.00   0.50   15.00    -- -102.41 -69.00 -85.38  168
 38  \w   -176.00 -94.00   0.50   15.00    -- -102.41 -30.00-120.00  164
;
_diffrn_measurement_device 'four-circle diffractometer'
_diffrn_measurement_device_type 'XtaLAB Synergy, Single source at home/near, HyPix'
_diffrn_measurement_method '\w scans'
_diffrn_orient_matrix_type 'CrysAlisPro convention (1999,Acta A55,543-557)'
_diffrn_orient_matrix_UB_11 -0.0908719000
_diffrn_orient_matrix_UB_12 -0.0143413000
_diffrn_orient_matrix_UB_13 -0.0046778000
_diffrn_orient_matrix_UB_21 -0.0353967000
_diffrn_orient_matrix_UB_22 0.0449686000
_diffrn_orient_matrix_UB_23 -0.0840071000
_diffrn_orient_matrix_UB_31 -0.0058241000
_diffrn_orient_matrix_UB_32 -0.0500328000
_diffrn_orient_matrix_UB_33 -0.0741661000
_diffrn_radiation_monochromator mirror
_diffrn_radiation_probe x-ray
_diffrn_radiation_type 'Cu K\a'
_diffrn_radiation_wavelength 1.54178
_diffrn_reflns_av_R_equivalents 0.1865
_diffrn_reflns_av_unetI/netI 0.1304
_diffrn_reflns_Laue_measured_fraction_full 0.665
_diffrn_reflns_Laue_measured_fraction_max 0.666
_diffrn_reflns_limit_h_max 16
_diffrn_reflns_limit_h_min -16
_diffrn_reflns_limit_k_max 22
_diffrn_reflns_limit_k_min -22
_diffrn_reflns_limit_l_max 14
_diffrn_reflns_limit_l_min -14
_diffrn_reflns_number 26569
_diffrn_reflns_point_group_measured_fraction_full 0.665
_diffrn_reflns_point_group_measured_fraction_max 0.666
_diffrn_reflns_theta_full 60.599
_diffrn_reflns_theta_max 60.599
_diffrn_reflns_theta_min 3.218
_diffrn_source 'micro-focus sealed X-ray tube'
_diffrn_source_type 'PhotonJet (Cu) X-ray Source'
_diffrn_standards_number 0
_exptl_absorpt_coefficient_mu 7.324
_exptl_absorpt_correction_T_max 1.000
_exptl_absorpt_correction_T_min 0.882
_exptl_absorpt_correction_type gaussian
_exptl_absorpt_process_details
;
CrysAlisPro 1.171.40.53 (Rigaku Oxford Diffraction, 2019)
Numerical absorption correction based on gaussian integration over
			a multifaceted crystal model
Empirical absorption correction using spherical harmonics,
 implemented in SCALE3 ABSPACK scaling algorithm.
;
_exptl_crystal_colour colourless
_exptl_crystal_density_diffrn 1.487
_exptl_crystal_description block
_exptl_crystal_F_000 2324
_exptl_crystal_size_max 0.092
_exptl_crystal_size_mid 0.073
_exptl_crystal_size_min 0.039
_refine_diff_density_max 1.207
_refine_diff_density_min -0.935
_refine_diff_density_rms 0.165
_refine_ls_extinction_method none
_refine_ls_goodness_of_fit_ref 1.031
_refine_ls_hydrogen_treatment constr
_refine_ls_matrix_type full
_refine_ls_number_parameters 210
_refine_ls_number_reflns 5209
_refine_ls_number_restraints 53
_refine_ls_restrained_S_all 1.040
_refine_ls_R_factor_all 0.1635
_refine_ls_R_factor_gt 0.1053
_refine_ls_shift/su_max 0.001
_refine_ls_shift/su_mean 0.000
_refine_ls_structure_factor_coef Fsqd
_refine_ls_weighting_details 'w=1/[\s^2^(Fo^2^)+(0.1448P)^2^+51.3354P] where P=(Fo^2^+2Fc^2^)/3'
_refine_ls_weighting_scheme calc
_refine_ls_wR_factor_gt 0.2600
_refine_ls_wR_factor_ref 0.2978
_reflns_Friedel_coverage 0.000
_reflns_number_gt 3125
_reflns_number_total 5209
_reflns_threshold_expression 'I > 2\s(I)'
_cod_data_source_file d0dt01794a2.cif
_cod_data_source_block ps2p123
_cod_depositor_comments 'Adding full bibliography for 7704719.cif.'
_cod_original_cell_volume 5177.9(13)
_cod_original_sg_symbol_H-M 'P 21/c'
_cod_database_code 7704719
_shelx_shelxl_version_number 2018/3
_chemical_oxdiff_formula 'W1 Ru1 C10 H58 O3 P2'
_chemical_oxdiff_usercomment 'Parvin for P Low'
_shelx_space_group_comment
;
The symmetry employed for this shelxl refinement is uniquely defined
by the following loop, which should always be used as a source of
symmetry information in preference to the above space-group names.
They are only intended as comments.
;
_shelx_estimated_absorpt_t_max 0.763
_shelx_estimated_absorpt_t_min 0.552
_reflns_odcompleteness_completeness 60.18
_reflns_odcompleteness_iscentric 1
_reflns_odcompleteness_theta 66.49
_olex2_refinement_description
;
1. Fixed Uiso
 At 1.2 times of:
  All C(H) groups, All C(H,H) groups
 At 1.5 times of:
  All C(H,H,H) groups
2. Restrained distances
 C10-C5 \\sim C6-C1 \\sim C7-C2 \\sim C8-C3 \\sim C9-C4
 with sigma of 0.02
 W1-C3 \\sim W1-C4 \\sim W1-C2 \\sim W1-C1 \\sim W1-C5
 with sigma of 0.02
 C9-C10 \\sim C9-C8 \\sim C8-C7 \\sim C6-C7 \\sim C10-C6
 with sigma of 0.02
 Ru1-C47 \\sim Ru1-C51 \\sim Ru1-C50 \\sim Ru1-C48 \\sim Ru1-C49
 with sigma of 0.02
 O3-C69 \\sim O2-C68 \\sim O1-C67
 with sigma of 0.02
 W1-C67 \\sim W1-C69 \\sim W1-C68
 with sigma of 0.02
3. Restrained planarity
 C5, C1, C2, C3, C4, C6, C8, C9, C7, C10
 with sigma of 0.1
4. Uiso/Uaniso restraints and constraints
Uanis(C7) = Uanis(C5) = Uanis(C1) = Uanis(C2) = Uanis(C3) = Uanis(C4) =
Uanis(C6) = Uanis(C8) = Uanis(C10) = Uanis(C9) = Uanis(C62) = Uanis(C58) =
Uanis(C57) = Uanis(C61) = Uanis(C60) = Uanis(C59) = Uanis(C63) = Uanis(C66) =
Uanis(C64) = Uanis(C65)
Uanis(C7) = Uanis(C5) = Uanis(C1) = Uanis(C2) = Uanis(C3) = Uanis(C4) =
Uanis(C6) = Uanis(C8) = Uanis(C10) = Uanis(C9)
Uanis(C69) = Uanis(O3) = Uanis(O2) = Uanis(C68) = Uanis(C67) = Uanis(O1)
Uanis(C37) = Uanis(C38) = Uanis(C33) = Uanis(C34) = Uanis(C35) = Uanis(C36)
Uanis(C21) = Uanis(C26) = Uanis(C25) = Uanis(C24) = Uanis(C23) = Uanis(C22)
Uanis(C50) = Uanis(C49) = Uanis(C48) = Uanis(C47) = Uanis(C55) = Uanis(C51) =
Uanis(C53) = Uanis(C54) = Uanis(C52) = Uanis(C56)
Uanis(C44) = Uanis(C43) = Uanis(C42) = Uanis(C41) = Uanis(C39) = Uanis(C40)
Uanis(C20) = Uanis(C19) = Uanis(C14) = Uanis(C16) = Uanis(C15) = Uanis(C18) =
Uanis(C17) = Uanis(C13) = Uanis(C12) = Uanis(C11)
Uanis(C27) = Uanis(C28) = Uanis(C29) = Uanis(C30) = Uanis(C31) = Uanis(C32)
5. Others
 Sof(C62)=Sof(H62A)=Sof(H62B)=Sof(H62C)=Sof(C58)=Sof(C57)=Sof(C61)=Sof(C60)=
 Sof(C59)=Sof(C63)=Sof(H63A)=Sof(H63B)=Sof(H63C)=Sof(C66)=Sof(H66A)=Sof(H66B)=
 Sof(H66C)=Sof(C64)=Sof(H64A)=Sof(H64B)=Sof(H64C)=Sof(C65)=Sof(H65A)=Sof(H65B)=
 Sof(H65C)=1-FVAR(1)
 Sof(C7)=Sof(H01P)=Sof(H01Q)=Sof(H01R)=Sof(C5)=Sof(C1)=Sof(C2)=Sof(C3)=Sof(C4)=
 Sof(C6)=Sof(H01S)=Sof(H01T)=Sof(H01U)=Sof(C8)=Sof(H01V)=Sof(H01W)=Sof(H01X)=
 Sof(C10)=Sof(H01Y)=Sof(H)=Sof(HA)=Sof(C9)=Sof(H9A)=Sof(H9B)=Sof(H9C)=FVAR(1)
6.a Free rotating group:
 C7(C5,C1,C2,C3,C4,C6,C8,C10,C9), C62(C58,C57,C61,C60,C59,C63,C66,C64,C65)
6.b Secondary CH2 refined with riding coordinates:
 C46(H46A,H46B), C45(H45A,H45B)
6.c Me refined with riding coordinates:
 C7(H01P,H01Q,H01R), C6(H01S,H01T,H01U), C8(H01V,H01W,H01X), C10(H01Y,H,HA),
 C9(H9A,H9B,H9C), C62(H62A,H62B,H62C), C63(H63A,H63B,H63C), C66(H66A,H66B,H66C),
  C64(H64A,H64B,H64C), C65(H65A,H65B,H65C)
6.d Aromatic/amide H refined with riding coordinates:
 C44(H44), C43(H43), C42(H42), C41(H41), C40(H40), C17(H17), C18(H18),
 C14(H14), C15(H15), C28(H28), C29(H29), C30(H30), C31(H31), C32(H32), C37(H37),
  C38(H38), C34(H34), C35(H35), C36(H36), C26(H26), C25(H25), C24(H24),
 C23(H23), C22(H22)
6.e Fitted hexagon refined as free rotating group:
 C39(C44,C43,C42,C41,C40), C16(C17,C18,C13,C14,C15), C27(C28,C29,C30,C31,C32),
 C37(C38,C33,C34,C35,C36), C21(C26,C25,C24,C23,C22)
6.f Idealised Me refined as rotating group:
 C55(H55A,H55B,H55C), C53(H53A,H53B,H53C), C54(H54A,H54B,H54C), C52(H52A,H52B,
 H52C)
;
_olex2_submission_special_instructions 'No special instructions were received'
_oxdiff_exptl_absorpt_empirical_details
;
Empirical correction (ABSPACK) includes:
- Absorption correction using spherical harmonics
- Frame scaling
;
_oxdiff_exptl_absorpt_empirical_full_max 3.458
_oxdiff_exptl_absorpt_empirical_full_min 0.240

loop_
_space_group_symop_operation_xyz
'x, y, z'
'-x, y+1/2, -z+1/2'
'-x, -y, -z'
'x, -y-1/2, z-1/2'

loop_
_atom_site_label
_atom_site_type_symbol
_atom_site_fract_x
_atom_site_fract_y
_atom_site_fract_z
_atom_site_U_iso_or_equiv
_atom_site_adp_type
_atom_site_occupancy
_atom_site_site_symmetry_order
_atom_site_calc_flag
_atom_site_refinement_flags_posn
_atom_site_refinement_flags_adp
_atom_site_refinement_flags_occupancy
_atom_site_disorder_assembly
_atom_site_disorder_group
W1 W 1.05717(9) 0.32046(6) 0.89111(10) 0.0957(6) Uani 1 1 d D . . . .
Ru1 Ru 0.38489(12) 0.58551(6) 0.71145(12) 0.0607(6) Uani 1 1 d D . . . .
P2 P 0.4092(4) 0.6192(2) 0.5783(4) 0.0632(17) Uani 1 1 d . . . . .
P1 P 0.3384(4) 0.5028(2) 0.6192(4) 0.0683(18) Uani 1 1 d . . . . .
C39 C 0.5044(9) 0.6438(6) 0.5843(13) 0.106(5) Uani 1 1 d G . . . .
C44 C 0.5709(12) 0.6520(6) 0.6658(11) 0.106(5) Uani 1 1 d G . . . .
H44 H 0.552604 0.643482 0.713482 0.128 Uiso 1 1 calc R U . . .
C43 C 0.6641(11) 0.6726(7) 0.6775(10) 0.106(5) Uani 1 1 d G . . . .
H43 H 0.709598 0.678217 0.733200 0.128 Uiso 1 1 calc R U . . .
C42 C 0.6909(9) 0.6851(6) 0.6077(13) 0.106(5) Uani 1 1 d G . . . .
H42 H 0.754629 0.699214 0.615701 0.128 Uiso 1 1 calc R U . . .
C41 C 0.6244(12) 0.6770(6) 0.5262(11) 0.106(5) Uani 1 1 d G . . . .
H41 H 0.642666 0.685474 0.478482 0.128 Uiso 1 1 calc R U . . .
C40 C 0.5311(10) 0.6563(6) 0.5145(10) 0.106(5) Uani 1 1 d G . . . .
H40 H 0.485670 0.650739 0.458762 0.128 Uiso 1 1 calc R U . . .
C50 C 0.2786(17) 0.5964(10) 0.7838(17) 0.087(3) Uani 1 1 d D . . . .
C49 C 0.2950(17) 0.6577(9) 0.7453(18) 0.087(3) Uani 1 1 d D . . . .
C48 C 0.3837(18) 0.6689(8) 0.7952(16) 0.087(3) Uani 1 1 d D . . . .
C47 C 0.4208(17) 0.6227(10) 0.8520(11) 0.087(3) Uani 1 1 d D . . . .
C55 C 0.2334(17) 0.6939(10) 0.6761(17) 0.087(3) Uani 1 1 d . . . . .
H55A H 0.271303 0.708514 0.642303 0.130 Uiso 1 1 calc R U . . .
H55B H 0.208394 0.727905 0.698978 0.130 Uiso 1 1 calc R U . . .
H55C H 0.178729 0.669799 0.640248 0.130 Uiso 1 1 calc R U . . .
C16 C 0.6339(9) 0.4859(6) 0.7830(12) 0.094(3) Uani 1 1 d G . . . .
C17 C 0.6519(10) 0.4336(7) 0.8304(11) 0.094(3) Uani 1 1 d G . . . .
H17 H 0.607850 0.420896 0.857080 0.113 Uiso 1 1 calc R U . . .
C18 C 0.7344(11) 0.4000(6) 0.8387(11) 0.094(3) Uani 1 1 d G . . . .
H18 H 0.746719 0.364202 0.871082 0.113 Uiso 1 1 calc R U . . .
C13 C 0.7989(9) 0.4186(6) 0.7997(12) 0.094(3) Uani 1 1 d G . . . .
C14 C 0.7809(10) 0.4709(7) 0.7523(11) 0.094(3) Uani 1 1 d G . . . .
H14 H 0.825005 0.483646 0.725634 0.113 Uiso 1 1 calc R U . . .
C15 C 0.6984(11) 0.5046(6) 0.7440(11) 0.094(3) Uani 1 1 d G . . . .
H15 H 0.686136 0.540342 0.711631 0.113 Uiso 1 1 calc R U . . .
C51 C 0.3605(18) 0.5775(10) 0.8433(12) 0.087(3) Uani 1 1 d D . . . .
O2 O 1.1544(15) 0.2495(10) 0.7770(16) 0.156(5) Uani 1 1 d D . . . .
C27 C 0.2340(10) 0.4941(8) 0.5364(10) 0.104(4) Uani 1 1 d G . . . .
C28 C 0.2075(11) 0.4426(6) 0.4876(12) 0.104(4) Uani 1 1 d G . . . .
H28 H 0.248678 0.408586 0.501323 0.125 Uiso 1 1 calc R U . . .
C29 C 0.1207(12) 0.4410(6) 0.4188(11) 0.104(4) Uani 1 1 d G . . . .
H29 H 0.102647 0.405826 0.385418 0.125 Uiso 1 1 calc R U . . .
C30 C 0.0605(10) 0.4908(8) 0.3987(10) 0.104(4) Uani 1 1 d G . . . .
H30 H 0.001194 0.489699 0.351657 0.125 Uiso 1 1 calc R U . . .
C31 C 0.0870(11) 0.5423(6) 0.4475(12) 0.104(4) Uani 1 1 d G . . . .
H31 H 0.045770 0.576332 0.433801 0.125 Uiso 1 1 calc R U . . .
C32 C 0.1737(12) 0.5439(6) 0.5164(11) 0.104(4) Uani 1 1 d G . . . .
H32 H 0.191801 0.579092 0.549706 0.125 Uiso 1 1 calc R U . . .
C37 C 0.3281(10) 0.7888(4) 0.4890(10) 0.081(3) Uani 1 1 d G . . . .
H37 H 0.350875 0.828239 0.505224 0.097 Uiso 1 1 calc R U . . .
C38 C 0.3795(9) 0.7403(6) 0.5344(9) 0.081(3) Uani 1 1 d G . . . .
H38 H 0.437393 0.746546 0.581684 0.097 Uiso 1 1 calc R U . . .
C33 C 0.3461(10) 0.6826(5) 0.5106(10) 0.081(3) Uani 1 1 d G . . . .
C34 C 0.2613(11) 0.6735(4) 0.4414(10) 0.081(3) Uani 1 1 d G . . . .
H34 H 0.238498 0.634104 0.425124 0.097 Uiso 1 1 calc R U . . .
C35 C 0.2099(9) 0.7220(6) 0.3960(9) 0.081(3) Uani 1 1 d G . . . .
H35 H 0.151979 0.715797 0.348663 0.097 Uiso 1 1 calc R U . . .
C36 C 0.2433(10) 0.7797(5) 0.4198(9) 0.081(3) Uani 1 1 d G . . . .
H36 H 0.208166 0.812865 0.388712 0.097 Uiso 1 1 calc R U . . .
C21 C 0.3516(13) 0.4300(6) 0.6843(10) 0.097(4) Uani 1 1 d G . . . .
C26 C 0.2787(10) 0.4098(6) 0.7128(11) 0.097(4) Uani 1 1 d G . . . .
H26 H 0.216908 0.428911 0.694224 0.117 Uiso 1 1 calc R U . . .
C25 C 0.2962(11) 0.3618(7) 0.7683(11) 0.097(4) Uani 1 1 d G . . . .
H25 H 0.246337 0.348046 0.787816 0.117 Uiso 1 1 calc R U . . .
C24 C 0.3866(13) 0.3339(6) 0.7955(10) 0.097(4) Uani 1 1 d G . . . .
H24 H 0.398519 0.301076 0.833452 0.117 Uiso 1 1 calc R U . . .
C23 C 0.4595(10) 0.3540(6) 0.7670(11) 0.097(4) Uani 1 1 d G . . . .
H23 H 0.521272 0.334971 0.785497 0.117 Uiso 1 1 calc R U . . .
C22 C 0.4420(11) 0.4021(7) 0.7114(11) 0.097(4) Uani 1 1 d G . . . .
H22 H 0.491845 0.415837 0.691905 0.117 Uiso 1 1 calc R U . . .
C46 C 0.3908(16) 0.5591(9) 0.4870(15) 0.071(6) Uani 1 1 d . . . . .
H46A H 0.326459 0.563761 0.441652 0.085 Uiso 1 1 calc R U . . .
H46B H 0.442456 0.562415 0.461916 0.085 Uiso 1 1 calc R U . . .
C19 C 0.5628(19) 0.5188(11) 0.7647(19) 0.094(3) Uani 1 1 d . . . . .
O3 O 0.9460(15) 0.2081(9) 0.7921(17) 0.156(5) Uani 1 1 d D . . . .
C12 C 0.8693(18) 0.3885(11) 0.8196(19) 0.094(3) Uani 1 1 d . . . . .
C45 C 0.3978(16) 0.4985(9) 0.5349(15) 0.072(7) Uani 1 1 d . . . . .
H45A H 0.467123 0.487338 0.562121 0.086 Uiso 1 1 calc R U . . .
H45B H 0.365468 0.466886 0.493470 0.086 Uiso 1 1 calc R U . . .
C53 C 0.5089(17) 0.6242(10) 0.9341(17) 0.087(3) Uani 1 1 d . . . . .
H53A H 0.522906 0.583767 0.957264 0.130 Uiso 1 1 calc R U . . .
H53B H 0.494786 0.650147 0.975279 0.130 Uiso 1 1 calc R U . . .
H53C H 0.565421 0.639740 0.922364 0.130 Uiso 1 1 calc R U . . .
C54 C 0.4225(17) 0.7305(9) 0.7911(17) 0.087(3) Uani 1 1 d . . . . .
H54A H 0.492526 0.731394 0.823662 0.130 Uiso 1 1 calc R U . . .
H54B H 0.388987 0.759305 0.815089 0.130 Uiso 1 1 calc R U . . .
H54C H 0.411453 0.740828 0.731890 0.130 Uiso 1 1 calc R U . . .
C68 C 1.121(2) 0.2782(16) 0.823(2) 0.156(5) Uani 1 1 d D . . . .
C11 C 0.9380(18) 0.3636(10) 0.8424(19) 0.094(3) Uani 1 1 d . . . . .
C20 C 0.4965(19) 0.5418(10) 0.7453(19) 0.094(3) Uani 1 1 d . . . . .
O1 O 1.0775(15) 0.4126(10) 0.7508(16) 0.156(5) Uani 1 1 d D . . . .
C52 C 0.3704(17) 0.5220(9) 0.9123(16) 0.087(3) Uani 1 1 d . . . . .
H52A H 0.307691 0.501492 0.898093 0.130 Uiso 1 1 calc R U . . .
H52B H 0.389253 0.538402 0.969748 0.130 Uiso 1 1 calc R U . . .
H52C H 0.420080 0.493690 0.909342 0.130 Uiso 1 1 calc R U . . .
C56 C 0.1957(18) 0.5658(10) 0.7543(17) 0.087(3) Uani 1 1 d . . . . .
C67 C 1.065(2) 0.3753(16) 0.802(2) 0.156(5) Uani 1 1 d D . . . .
C7 C 1.198(2) 0.2311(13) 1.047(2) 0.161(7) Uani 0.52(2) 1 d DG . P A -1
H01P H 1.264617 0.239275 1.047857 0.241 Uiso 0.52(2) 1 calc R U P A -1
H01Q H 1.201678 0.210040 1.098680 0.241 Uiso 0.52(2) 1 calc R U P A -1
H01R H 1.164275 0.206210 0.997391 0.241 Uiso 0.52(2) 1 calc R U P A -1
C5 C 1.0324(19) 0.3495(13) 1.0317(18) 0.161(7) Uani 0.52(2) 1 d DG . P A -1
C1 C 1.0547(19) 0.2877(12) 1.0386(17) 0.161(7) Uani 0.52(2) 1 d DG . P A -1
C2 C 1.1522(17) 0.2808(11) 1.0417(17) 0.161(7) Uani 0.52(2) 1 d DG . P A -1
C3 C 1.1902(14) 0.3384(12) 1.0367(18) 0.161(7) Uani 0.52(2) 1 d DG . P A -1
C4 C 1.116(2) 0.3809(10) 1.0305(19) 0.161(7) Uani 0.52(2) 1 d DG . P A -1
C6 C 1.001(3) 0.2452(16) 1.048(2) 0.161(7) Uani 0.52(2) 1 d DG . P A -1
H01S H 0.936650 0.261106 1.043394 0.241 Uiso 0.52(2) 1 calc R U P A -1
H01T H 0.992861 0.214868 1.004344 0.241 Uiso 0.52(2) 1 calc R U P A -1
H01U H 1.031193 0.227073 1.104316 0.241 Uiso 0.52(2) 1 calc R U P A -1
C8 C 1.2744(14) 0.3507(18) 1.035(2) 0.161(7) Uani 0.52(2) 1 d DG . P A -1
H01V H 1.312001 0.313817 1.040609 0.241 Uiso 0.52(2) 1 calc R U P A -1
H01W H 1.267975 0.370351 0.981557 0.241 Uiso 0.52(2) 1 calc R U P A -1
H01X H 1.308012 0.377423 1.082535 0.241 Uiso 0.52(2) 1 calc R U P A -1
C10 C 0.957(2) 0.3731(19) 1.041(2) 0.161(7) Uani 0.52(2) 1 d DG . P A -1
H01Y H 0.957802 0.416386 1.033087 0.241 Uiso 0.52(2) 1 calc R U P A -1
H H 0.897818 0.356407 0.998456 0.241 Uiso 0.52(2) 1 calc R U P A -1
HA H 0.956248 0.364386 1.097798 0.241 Uiso 0.52(2) 1 calc R U P A -1
C9 C 1.121(3) 0.4379(9) 1.021(3) 0.161(7) Uani 0.52(2) 1 d DG . P A -1
H9A H 1.058952 0.456201 1.018502 0.241 Uiso 0.52(2) 1 calc R U P A -1
H9B H 1.173925 0.454516 1.068748 0.241 Uiso 0.52(2) 1 calc R U P A -1
H9C H 1.132181 0.446170 0.967974 0.241 Uiso 0.52(2) 1 calc R U P A -1
C69 C 0.985(2) 0.2522(14) 0.831(3) 0.156(5) Uani 1 1 d D . . . .
C62 C 1.266(3) 0.313(2) 1.000(3) 0.161(7) Uani 0.48(2) 1 d G . P A -2
H62A H 1.294117 0.350710 0.990597 0.241 Uiso 0.48(2) 1 calc R U P A -2
H62B H 1.314291 0.291119 1.046497 0.241 Uiso 0.48(2) 1 calc R U P A -2
H62C H 1.246889 0.288832 0.948505 0.241 Uiso 0.48(2) 1 calc R U P A -2
C58 C 1.054(2) 0.3117(16) 1.057(2) 0.161(7) Uani 0.48(2) 1 d G . P A -2
C57 C 1.130(2) 0.2808(13) 1.040(2) 0.161(7) Uani 0.48(2) 1 d G . P A -2
C61 C 1.190(2) 0.3237(15) 1.021(2) 0.161(7) Uani 0.48(2) 1 d G . P A -2
C60 C 1.152(2) 0.3812(14) 1.026(2) 0.161(7) Uani 0.48(2) 1 d G . P A -2
C59 C 1.068(2) 0.3738(15) 1.048(2) 0.161(7) Uani 0.48(2) 1 d G . P A -2
C63 C 1.147(4) 0.2244(13) 1.047(3) 0.161(7) Uani 0.48(2) 1 d G . P A -2
H63A H 1.094367 0.204295 1.060152 0.241 Uiso 0.48(2) 1 calc R U P A -2
H63B H 1.149836 0.208754 0.993566 0.241 Uiso 0.48(2) 1 calc R U P A -2
H63C H 1.208930 0.217255 1.092697 0.241 Uiso 0.48(2) 1 calc R U P A -2
C66 C 1.185(3) 0.4310(15) 1.011(3) 0.161(7) Uani 0.48(2) 1 d G . P A -2
H66A H 1.243513 0.424256 0.997206 0.241 Uiso 0.48(2) 1 calc R U P A -2
H66B H 1.135237 0.450649 0.963474 0.241 Uiso 0.48(2) 1 calc R U P A -2
H66C H 1.200762 0.456417 1.061643 0.241 Uiso 0.48(2) 1 calc R U P A -2
C64 C 0.995(3) 0.288(2) 1.089(3) 0.161(7) Uani 0.48(2) 1 d G . P A -2
H64A H 0.999493 0.244517 1.087369 0.241 Uiso 0.48(2) 1 calc R U P A -2
H64B H 1.012446 0.301106 1.148356 0.241 Uiso 0.48(2) 1 calc R U P A -2
H64C H 0.928317 0.300685 1.057001 0.241 Uiso 0.48(2) 1 calc R U P A -2
C65 C 1.010(3) 0.4152(19) 1.056(3) 0.161(7) Uani 0.48(2) 1 d G . P A -2
H65A H 1.035384 0.454286 1.047348 0.241 Uiso 0.48(2) 1 calc R U P A -2
H65B H 0.945244 0.409317 1.013104 0.241 Uiso 0.48(2) 1 calc R U P A -2
H65C H 1.005755 0.413484 1.112570 0.241 Uiso 0.48(2) 1 calc R U P A -2

loop_
_atom_site_aniso_label
_atom_site_aniso_U_11
_atom_site_aniso_U_22
_atom_site_aniso_U_33
_atom_site_aniso_U_23
_atom_site_aniso_U_13
_atom_site_aniso_U_12
W1 0.0680(8) 0.0926(9) 0.1250(14) 0.0062(8) 0.0320(8) 0.0165(6)
Ru1 0.0570(10) 0.0434(8) 0.0865(16) -0.0009(8) 0.0311(10) 0.0043(7)
P2 0.058(3) 0.045(3) 0.094(5) 0.001(3) 0.036(3) 0.003(2)
P1 0.070(4) 0.043(3) 0.097(5) -0.003(3) 0.037(4) 0.000(3)
C39 0.071(7) 0.057(5) 0.208(16) -0.016(8) 0.072(8) -0.010(5)
C44 0.071(7) 0.057(5) 0.208(16) -0.016(8) 0.072(8) -0.010(5)
C43 0.071(7) 0.057(5) 0.208(16) -0.016(8) 0.072(8) -0.010(5)
C42 0.071(7) 0.057(5) 0.208(16) -0.016(8) 0.072(8) -0.010(5)
C41 0.071(7) 0.057(5) 0.208(16) -0.016(8) 0.072(8) -0.010(5)
C40 0.071(7) 0.057(5) 0.208(16) -0.016(8) 0.072(8) -0.010(5)
C50 0.078(6) 0.070(5) 0.124(8) -0.013(4) 0.050(5) 0.002(4)
C49 0.078(6) 0.070(5) 0.124(8) -0.013(4) 0.050(5) 0.002(4)
C48 0.078(6) 0.070(5) 0.124(8) -0.013(4) 0.050(5) 0.002(4)
C47 0.078(6) 0.070(5) 0.124(8) -0.013(4) 0.050(5) 0.002(4)
C55 0.078(6) 0.070(5) 0.124(8) -0.013(4) 0.050(5) 0.002(4)
C16 0.070(6) 0.075(5) 0.141(9) 0.002(5) 0.041(6) 0.005(4)
C17 0.070(6) 0.075(5) 0.141(9) 0.002(5) 0.041(6) 0.005(4)
C18 0.070(6) 0.075(5) 0.141(9) 0.002(5) 0.041(6) 0.005(4)
C13 0.070(6) 0.075(5) 0.141(9) 0.002(5) 0.041(6) 0.005(4)
C14 0.070(6) 0.075(5) 0.141(9) 0.002(5) 0.041(6) 0.005(4)
C15 0.070(6) 0.075(5) 0.141(9) 0.002(5) 0.041(6) 0.005(4)
C51 0.078(6) 0.070(5) 0.124(8) -0.013(4) 0.050(5) 0.002(4)
O2 0.085(7) 0.155(11) 0.227(15) 0.027(9) 0.052(8) 0.010(7)
C27 0.080(8) 0.089(7) 0.144(13) 0.005(7) 0.038(8) -0.013(6)
C28 0.080(8) 0.089(7) 0.144(13) 0.005(7) 0.038(8) -0.013(6)
C29 0.080(8) 0.089(7) 0.144(13) 0.005(7) 0.038(8) -0.013(6)
C30 0.080(8) 0.089(7) 0.144(13) 0.005(7) 0.038(8) -0.013(6)
C31 0.080(8) 0.089(7) 0.144(13) 0.005(7) 0.038(8) -0.013(6)
C32 0.080(8) 0.089(7) 0.144(13) 0.005(7) 0.038(8) -0.013(6)
C37 0.081(7) 0.066(5) 0.107(10) 0.005(6) 0.047(6) 0.007(5)
C38 0.081(7) 0.066(5) 0.107(10) 0.005(6) 0.047(6) 0.007(5)
C33 0.081(7) 0.066(5) 0.107(10) 0.005(6) 0.047(6) 0.007(5)
C34 0.081(7) 0.066(5) 0.107(10) 0.005(6) 0.047(6) 0.007(5)
C35 0.081(7) 0.066(5) 0.107(10) 0.005(6) 0.047(6) 0.007(5)
C36 0.081(7) 0.066(5) 0.107(10) 0.005(6) 0.047(6) 0.007(5)
C21 0.110(9) 0.063(6) 0.110(10) -0.004(5) 0.027(8) -0.010(5)
C26 0.110(9) 0.063(6) 0.110(10) -0.004(5) 0.027(8) -0.010(5)
C25 0.110(9) 0.063(6) 0.110(10) -0.004(5) 0.027(8) -0.010(5)
C24 0.110(9) 0.063(6) 0.110(10) -0.004(5) 0.027(8) -0.010(5)
C23 0.110(9) 0.063(6) 0.110(10) -0.004(5) 0.027(8) -0.010(5)
C22 0.110(9) 0.063(6) 0.110(10) -0.004(5) 0.027(8) -0.010(5)
C46 0.060(14) 0.070(14) 0.09(2) -0.006(13) 0.038(14) -0.008(11)
C19 0.070(6) 0.075(5) 0.141(9) 0.002(5) 0.041(6) 0.005(4)
O3 0.085(7) 0.155(11) 0.227(15) 0.027(9) 0.052(8) 0.010(7)
C12 0.070(6) 0.075(5) 0.141(9) 0.002(5) 0.041(6) 0.005(4)
C45 0.063(14) 0.057(12) 0.11(2) -0.005(13) 0.052(14) 0.008(10)
C53 0.078(6) 0.070(5) 0.124(8) -0.013(4) 0.050(5) 0.002(4)
C54 0.078(6) 0.070(5) 0.124(8) -0.013(4) 0.050(5) 0.002(4)
C68 0.085(7) 0.155(11) 0.227(15) 0.027(9) 0.052(8) 0.010(7)
C11 0.070(6) 0.075(5) 0.141(9) 0.002(5) 0.041(6) 0.005(4)
C20 0.070(6) 0.075(5) 0.141(9) 0.002(5) 0.041(6) 0.005(4)
O1 0.085(7) 0.155(11) 0.227(15) 0.027(9) 0.052(8) 0.010(7)
C52 0.078(6) 0.070(5) 0.124(8) -0.013(4) 0.050(5) 0.002(4)
C56 0.078(6) 0.070(5) 0.124(8) -0.013(4) 0.050(5) 0.002(4)
C67 0.085(7) 0.155(11) 0.227(15) 0.027(9) 0.052(8) 0.010(7)
C7 0.112(14) 0.188(18) 0.175(13) -0.045(15) 0.040(12) 0.037(12)
C5 0.112(14) 0.188(18) 0.175(13) -0.045(15) 0.040(12) 0.037(12)
C1 0.112(14) 0.188(18) 0.175(13) -0.045(15) 0.040(12) 0.037(12)
C2 0.112(14) 0.188(18) 0.175(13) -0.045(15) 0.040(12) 0.037(12)
C3 0.112(14) 0.188(18) 0.175(13) -0.045(15) 0.040(12) 0.037(12)
C4 0.112(14) 0.188(18) 0.175(13) -0.045(15) 0.040(12) 0.037(12)
C6 0.112(14) 0.188(18) 0.175(13) -0.045(15) 0.040(12) 0.037(12)
C8 0.112(14) 0.188(18) 0.175(13) -0.045(15) 0.040(12) 0.037(12)
C10 0.112(14) 0.188(18) 0.175(13) -0.045(15) 0.040(12) 0.037(12)
C9 0.112(14) 0.188(18) 0.175(13) -0.045(15) 0.040(12) 0.037(12)
C69 0.085(7) 0.155(11) 0.227(15) 0.027(9) 0.052(8) 0.010(7)
C62 0.112(14) 0.188(18) 0.175(13) -0.045(15) 0.040(12) 0.037(12)
C58 0.112(14) 0.188(18) 0.175(13) -0.045(15) 0.040(12) 0.037(12)
C57 0.112(14) 0.188(18) 0.175(13) -0.045(15) 0.040(12) 0.037(12)
C61 0.112(14) 0.188(18) 0.175(13) -0.045(15) 0.040(12) 0.037(12)
C60 0.112(14) 0.188(18) 0.175(13) -0.045(15) 0.040(12) 0.037(12)
C59 0.112(14) 0.188(18) 0.175(13) -0.045(15) 0.040(12) 0.037(12)
C63 0.112(14) 0.188(18) 0.175(13) -0.045(15) 0.040(12) 0.037(12)
C66 0.112(14) 0.188(18) 0.175(13) -0.045(15) 0.040(12) 0.037(12)
C64 0.112(14) 0.188(18) 0.175(13) -0.045(15) 0.040(12) 0.037(12)
C65 0.112(14) 0.188(18) 0.175(13) -0.045(15) 0.040(12) 0.037(12)

loop_
_atom_type_symbol
_atom_type_description
_atom_type_scat_dispersion_real
_atom_type_scat_dispersion_imag
_atom_type_scat_source
C C 0.0181 0.0091 'International Tables Vol C Tables 4.2.6.8 and 6.1.1.4'
H H 0.0000 0.0000 'International Tables Vol C Tables 4.2.6.8 and 6.1.1.4'
O O 0.0492 0.0322 'International Tables Vol C Tables 4.2.6.8 and 6.1.1.4'
P P 0.2955 0.4335 'International Tables Vol C Tables 4.2.6.8 and 6.1.1.4'
Ru Ru 0.0552 3.2960 'International Tables Vol C Tables 4.2.6.8 and 6.1.1.4'
W W -5.4734 5.5774 'International Tables Vol C Tables 4.2.6.8 and 6.1.1.4'

loop_
_exptl_crystal_face_index_h
_exptl_crystal_face_index_k
_exptl_crystal_face_index_l
_exptl_crystal_face_perp_dist
2 -6 -9 0.0272
1 -12 5 0.0433
-1 3 9 0.0369
-2 14 0 0.0229
0 -11 -6 0.0328
-11 -2 4 0.0172
0 11 6 0.0406
11 1 -4 0.0175

loop_
_geom_angle_atom_site_label_1
_geom_angle_atom_site_label_2
_geom_angle_atom_site_label_3
_geom_angle
_geom_angle_site_symmetry_1
_geom_angle_site_symmetry_3
_geom_angle_publ_flag
C68 W1 C67 72.2(17) . . ?
C68 W1 C5 154.2(13) . . ?
C68 W1 C1 126.0(13) . . ?
C68 W1 C2 101.6(13) . . ?
C68 W1 C3 105.8(12) . . ?
C68 W1 C4 135.0(12) . . ?
C68 W1 C57 106.6(13) . . ?
C68 W1 C61 98.2(13) . . ?
C68 W1 C60 123.0(13) . . ?
C11 W1 C68 123.2(14) . . ?
C11 W1 C67 69.2(12) . . ?
C11 W1 C5 82.3(10) . . ?
C11 W1 C1 103.7(10) . . ?
C11 W1 C2 133.8(10) . . ?
C11 W1 C3 127.1(10) . . ?
C11 W1 C4 95.2(10) . . ?
C11 W1 C69 85.6(13) . . ?
C11 W1 C57 127.7(11) . . ?
C11 W1 C61 135.7(11) . . ?
C11 W1 C60 103.9(11) . . ?
C67 W1 C5 126.7(14) . . ?
C67 W1 C1 157.6(14) . . ?
C67 W1 C2 143.7(12) . . ?
C67 W1 C3 113.7(13) . . ?
C67 W1 C4 105.9(14) . . ?
C67 W1 C57 149.4(14) . . ?
C67 W1 C61 115.7(14) . . ?
C67 W1 C60 100.5(15) . . ?
C5 W1 C1 31.7(3) . . ?
C2 W1 C5 52.6(5) . . ?
C2 W1 C1 31.8(3) . . ?
C3 W1 C5 52.7(5) . . ?
C3 W1 C1 52.7(5) . . ?
C3 W1 C2 31.9(3) . . ?
C3 W1 C4 32.0(3) . . ?
C4 W1 C5 31.8(3) . . ?
C4 W1 C1 52.6(5) . . ?
C4 W1 C2 52.8(5) . . ?
C69 W1 C68 66.5(16) . . ?
C69 W1 C67 105.4(18) . . ?
C69 W1 C5 116.5(14) . . ?
C69 W1 C1 94.8(14) . . ?
C69 W1 C2 104.3(13) . . ?
C69 W1 C3 135.6(13) . . ?
C69 W1 C4 146.8(14) . . ?
C69 W1 C57 101.7(14) . . ?
C69 W1 C61 129.1(14) . . ?
C69 W1 C60 154.1(15) . . ?
C57 W1 C60 53.4(6) . . ?
C61 W1 C57 33.7(5) . . ?
C61 W1 C60 32.9(4) . . ?
P1 Ru1 P2 75.34(19) . . ?
P1 Ru1 C47 147.0(6) . . ?
P1 Ru1 C51 116.9(6) . . ?
C50 Ru1 P2 140.8(7) . . ?
C50 Ru1 P1 109.7(6) . . ?
C50 Ru1 C48 56.6(8) . . ?
C50 Ru1 C47 52.8(9) . . ?
C50 Ru1 C51 33.2(8) . . ?
C49 Ru1 P2 106.5(7) . . ?
C49 Ru1 P1 131.5(7) . . ?
C49 Ru1 C50 40.2(8) . . ?
C49 Ru1 C48 32.7(8) . . ?
C49 Ru1 C47 56.7(9) . . ?
C49 Ru1 C51 62.1(9) . . ?
C48 Ru1 P2 109.3(7) . . ?
C48 Ru1 P1 163.8(6) . . ?
C48 Ru1 C47 34.0(8) . . ?
C48 Ru1 C51 57.5(8) . . ?
C47 Ru1 P2 136.9(6) . . ?
C51 Ru1 P2 166.8(5) . . ?
C51 Ru1 C47 32.1(7) . . ?
C20 Ru1 P2 92.8(9) . . ?
C20 Ru1 P1 78.8(9) . . ?
C20 Ru1 C50 126.3(11) . . ?
C20 Ru1 C49 147.0(12) . . ?
C20 Ru1 C48 115.8(11) . . ?
C20 Ru1 C47 90.8(11) . . ?
C20 Ru1 C51 94.5(11) . . ?
C39 P2 Ru1 118.6(9) . . ?
C39 P2 C33 90.7(8) . . ?
C39 P2 C46 100.2(9) . . ?
C33 P2 Ru1 125.7(5) . . ?
C33 P2 C46 98.1(9) . . ?
C46 P2 Ru1 117.6(6) . . ?
C27 P1 Ru1 127.3(7) . . ?
C27 P1 C21 104.7(8) . . ?
C27 P1 C45 84.1(10) . . ?
C21 P1 Ru1 109.9(6) . . ?
C45 P1 Ru1 115.3(7) . . ?
C45 P1 C21 113.3(8) . . ?
C44 C39 P2 116.1(12) . . ?
C44 C39 C40 120.0 . . ?
C40 C39 P2 123.9(12) . . ?
C39 C44 H44 120.0 . . ?
C43 C44 C39 120.0 . . ?
C43 C44 H44 120.0 . . ?
C44 C43 H43 120.0 . . ?
C44 C43 C42 120.0 . . ?
C42 C43 H43 120.0 . . ?
C43 C42 H42 120.0 . . ?
C43 C42 C41 120.0 . . ?
C41 C42 H42 120.0 . . ?
C42 C41 H41 120.0 . . ?
C40 C41 C42 120.0 . . ?
C40 C41 H41 120.0 . . ?
C39 C40 H40 120.0 . . ?
C41 C40 C39 120.0 . . ?
C41 C40 H40 120.0 . . ?
C49 C50 Ru1 69.3(7) . . ?
C51 C50 Ru1 76.4(8) . . ?
C51 C50 C49 111(2) . . ?
C56 C50 Ru1 116.6(17) . . ?
C56 C50 C49 123(3) . . ?
C56 C50 C51 126(2) . . ?
C50 C49 Ru1 70.6(7) . . ?
C48 C49 Ru1 76.4(9) . . ?
C48 C49 C50 99(2) . . ?
C48 C49 C55 128(2) . . ?
C55 C49 Ru1 116.7(17) . . ?
C55 C49 C50 133(2) . . ?
C49 C48 Ru1 70.9(8) . . ?
C49 C48 C47 111(2) . . ?
C49 C48 C54 117(2) . . ?
C47 C48 Ru1 74.6(8) . . ?
C47 C48 C54 131(2) . . ?
C54 C48 Ru1 128.4(16) . . ?
C48 C47 Ru1 71.3(8) . . ?
C48 C47 C53 128(2) . . ?
C51 C47 Ru1 73.4(8) . . ?
C51 C47 C48 114(2) . . ?
C51 C47 C53 116(2) . . ?
C53 C47 Ru1 136.8(15) . . ?
C49 C55 H55A 109.5 . . ?
C49 C55 H55B 109.5 . . ?
C49 C55 H55C 109.5 . . ?
H55A C55 H55B 109.5 . . ?
H55A C55 H55C 109.5 . . ?
H55B C55 H55C 109.5 . . ?
C17 C16 C15 120.0 . . ?
C19 C16 C17 128.8(16) . . ?
C19 C16 C15 111.1(17) . . ?
C16 C17 H17 120.0 . . ?
C16 C17 C18 120.0 . . ?
C18 C17 H17 120.0 . . ?
C17 C18 H18 120.0 . . ?
C13 C18 C17 120.0 . . ?
C13 C18 H18 120.0 . . ?
C18 C13 C14 120.0 . . ?
C12 C13 C18 111.4(17) . . ?
C12 C13 C14 128.2(17) . . ?
C13 C14 H14 120.0 . . ?
C15 C14 C13 120.0 . . ?
C15 C14 H14 120.0 . . ?
C16 C15 H15 120.0 . . ?
C14 C15 C16 120.0 . . ?
C14 C15 H15 120.0 . . ?
C50 C51 Ru1 70.4(8) . . ?
C50 C51 C52 126(2) . . ?
C47 C51 Ru1 74.5(8) . . ?
C47 C51 C50 103(2) . . ?
C47 C51 C52 127(2) . . ?
C52 C51 Ru1 134.4(14) . . ?
C28 C27 P1 124.8(11) . . ?
C28 C27 C32 120.0 . . ?
C32 C27 P1 115.2(11) . . ?
C27 C28 H28 120.0 . . ?
C29 C28 C27 120.0 . . ?
C29 C28 H28 120.0 . . ?
C28 C29 H29 120.0 . . ?
C28 C29 C30 120.0 . . ?
C30 C29 H29 120.0 . . ?
C29 C30 H30 120.0 . . ?
C29 C30 C31 120.0 . . ?
C31 C30 H30 120.0 . . ?
C30 C31 H31 120.0 . . ?
C30 C31 C32 120.0 . . ?
C32 C31 H31 120.0 . . ?
C27 C32 H32 120.0 . . ?
C31 C32 C27 120.0 . . ?
C31 C32 H32 120.0 . . ?
C38 C37 H37 120.0 . . ?
C38 C37 C36 120.0 . . ?
C36 C37 H37 120.0 . . ?
C37 C38 H38 120.0 . . ?
C37 C38 C33 120.0 . . ?
C33 C38 H38 120.0 . . ?
C38 C33 P2 119.1(8) . . ?
C34 C33 P2 120.7(8) . . ?
C34 C33 C38 120.0 . . ?
C33 C34 H34 120.0 . . ?
C33 C34 C35 120.0 . . ?
C35 C34 H34 120.0 . . ?
C34 C35 H35 120.0 . . ?
C36 C35 C34 120.0 . . ?
C36 C35 H35 120.0 . . ?
C37 C36 H36 120.0 . . ?
C35 C36 C37 120.0 . . ?
C35 C36 H36 120.0 . . ?
C26 C21 P1 122.1(10) . . ?
C26 C21 C22 120.0 . . ?
C22 C21 P1 117.4(10) . . ?
C21 C26 H26 120.0 . . ?
C25 C26 C21 120.0 . . ?
C25 C26 H26 120.0 . . ?
C26 C25 H25 120.0 . . ?
C26 C25 C24 120.0 . . ?
C24 C25 H25 120.0 . . ?
C25 C24 H24 120.0 . . ?
C23 C24 C25 120.0 . . ?
C23 C24 H24 120.0 . . ?
C24 C23 H23 120.0 . . ?
C22 C23 C24 120.0 . . ?
C22 C23 H23 120.0 . . ?
C21 C22 H22 120.0 . . ?
C23 C22 C21 120.0 . . ?
C23 C22 H22 120.0 . . ?
P2 C46 H46A 111.2 . . ?
P2 C46 H46B 111.2 . . ?
H46A C46 H46B 109.1 . . ?
C45 C46 P2 102.9(15) . . ?
C45 C46 H46A 111.2 . . ?
C45 C46 H46B 111.2 . . ?
C20 C19 C16 172(3) . . ?
C11 C12 C13 175(3) . . ?
P1 C45 H45A 109.2 . . ?
P1 C45 H45B 109.2 . . ?
C46 C45 P1 111.9(13) . . ?
C46 C45 H45A 109.2 . . ?
C46 C45 H45B 109.2 . . ?
H45A C45 H45B 107.9 . . ?
C47 C53 H53A 109.5 . . ?
C47 C53 H53B 109.5 . . ?
C47 C53 H53C 109.5 . . ?
H53A C53 H53B 109.5 . . ?
H53A C53 H53C 109.5 . . ?
H53B C53 H53C 109.5 . . ?
C48 C54 H54A 109.5 . . ?
C48 C54 H54B 109.5 . . ?
C48 C54 H54C 109.5 . . ?
H54A C54 H54B 109.5 . . ?
H54A C54 H54C 109.5 . . ?
H54B C54 H54C 109.5 . . ?
O2 C68 W1 175(3) . . ?
C12 C11 W1 175(3) . . ?
C19 C20 Ru1 177(3) . . ?
C51 C52 H52A 109.5 . . ?
C51 C52 H52B 109.5 . . ?
C51 C52 H52C 109.5 . . ?
H52A C52 H52B 109.5 . . ?
H52A C52 H52C 109.5 . . ?
H52B C52 H52C 109.5 . . ?
O1 C67 W1 174(3) . . ?
H01P C7 H01Q 109.5 . . ?
H01P C7 H01R 109.5 . . ?
H01Q C7 H01R 109.5 . . ?
C2 C7 H01P 109.5 . . ?
C2 C7 H01Q 109.5 . . ?
C2 C7 H01R 109.5 . . ?
C1 C5 W1 74.2(4) . . ?
C1 C5 C4 108.0 . . ?
C4 C5 W1 73.4(4) . . ?
C10 C5 W1 127.7(4) . . ?
C10 C5 C1 125.1 . . ?
C10 C5 C4 125.9 . . ?
C5 C1 W1 74.1(4) . . ?
C2 C1 W1 73.6(4) . . ?
C2 C1 C5 108.0 . . ?
C6 C1 W1 123.0(4) . . ?
C6 C1 C5 126.9 . . ?
C6 C1 C2 124.8 . . ?
C7 C2 W1 116.8(4) . . ?
C7 C2 C1 126.6 . . ?
C7 C2 C3 125.4 . . ?
C1 C2 W1 74.7(4) . . ?
C1 C2 C3 108.0 . . ?
C3 C2 W1 73.6(4) . . ?
C2 C3 W1 74.5(4) . . ?
C4 C3 W1 74.3(4) . . ?
C4 C3 C2 108.0 . . ?
C8 C3 W1 115.6(4) . . ?
C8 C3 C2 126.9 . . ?
C8 C3 C4 125.1 . . ?
C5 C4 W1 74.8(4) . . ?
C3 C4 W1 73.8(4) . . ?
C3 C4 C5 108.0 . . ?
C9 C4 W1 114.8(4) . . ?
C9 C4 C5 124.9 . . ?
C9 C4 C3 127.0 . . ?
C1 C6 H01S 109.5 . . ?
C1 C6 H01T 109.5 . . ?
C1 C6 H01U 109.5 . . ?
H01S C6 H01T 109.5 . . ?
H01S C6 H01U 109.5 . . ?
H01T C6 H01U 109.5 . . ?
C3 C8 H01V 109.5 . . ?
C3 C8 H01W 109.5 . . ?
C3 C8 H01X 109.5 . . ?
H01V C8 H01W 109.5 . . ?
H01V C8 H01X 109.5 . . ?
H01W C8 H01X 109.5 . . ?
C5 C10 H01Y 109.5 . . ?
C5 C10 H 109.5 . . ?
C5 C10 HA 109.5 . . ?
H01Y C10 H 109.5 . . ?
H01Y C10 HA 109.5 . . ?
H C10 HA 109.5 . . ?
C4 C9 H9A 109.5 . . ?
C4 C9 H9B 109.5 . . ?
C4 C9 H9C 109.5 . . ?
H9A C9 H9B 109.5 . . ?
H9A C9 H9C 109.5 . . ?
H9B C9 H9C 109.5 . . ?
O3 C69 W1 174(3) . . ?
H62A C62 H62B 109.5 . . ?
H62A C62 H62C 109.5 . . ?
H62B C62 H62C 109.5 . . ?
C61 C62 H62A 109.5 . . ?
C61 C62 H62B 109.5 . . ?
C61 C62 H62C 109.5 . . ?
C59 C58 C57 108.0 . . ?
C64 C58 C57 125.0 . . ?
C64 C58 C59 125.9 . . ?
C58 C57 W1 86.6(11) . . ?
C61 C57 W1 67.5(12) . . ?
C61 C57 C58 108.0 . . ?
C63 C57 W1 116.4(11) . . ?
C63 C57 C58 126.8 . . ?
C63 C57 C61 124.9 . . ?
C62 C61 W1 105.0(11) . . ?
C62 C61 C57 126.6 . . ?
C62 C61 C60 125.4 . . ?
C57 C61 W1 78.8(13) . . ?
C57 C61 C60 108.0 . . ?
C60 C61 W1 82.5(12) . . ?
C61 C60 W1 64.6(11) . . ?
C59 C60 W1 85.4(11) . . ?
C59 C60 C61 107.9 . . ?
C66 C60 W1 114.4(11) . . ?
C66 C60 C61 126.9 . . ?
C66 C60 C59 125.1 . . ?
C58 C59 C60 108.0 . . ?
C65 C59 C58 124.9 . . ?
C65 C59 C60 127.0 . . ?
C57 C63 H63A 109.5 . . ?
C57 C63 H63B 109.5 . . ?
C57 C63 H63C 109.5 . . ?
H63A C63 H63B 109.5 . . ?
H63A C63 H63C 109.5 . . ?
H63B C63 H63C 109.5 . . ?
C60 C66 H66A 109.5 . . ?
C60 C66 H66B 109.5 . . ?
C60 C66 H66C 109.5 . . ?
H66A C66 H66B 109.5 . . ?
H66A C66 H66C 109.5 . . ?
H66B C66 H66C 109.5 . . ?
C58 C64 H64A 109.5 . . ?
C58 C64 H64B 109.5 . . ?
C58 C64 H64C 109.5 . . ?
H64A C64 H64B 109.5 . . ?
H64A C64 H64C 109.5 . . ?
H64B C64 H64C 109.5 . . ?
C59 C65 H65A 109.5 . . ?
C59 C65 H65B 109.5 . . ?
C59 C65 H65C 109.5 . . ?
H65A C65 H65B 109.5 . . ?
H65A C65 H65C 109.5 . . ?
H65B C65 H65C 109.5 . . ?

loop_
_geom_bond_atom_site_label_1
_geom_bond_atom_site_label_2
_geom_bond_distance
_geom_bond_site_symmetry_2
_geom_bond_publ_flag
W1 C68 1.95(3) . ?
W1 C11 1.91(3) . ?
W1 C67 1.97(3) . ?
W1 C5 2.60(2) . ?
W1 C1 2.60(2) . ?
W1 C2 2.59(2) . ?
W1 C3 2.58(2) . ?
W1 C4 2.58(2) . ?
W1 C69 1.93(3) . ?
W1 C57 2.51(4) . ?
W1 C61 2.37(3) . ?
W1 C60 2.60(3) . ?
Ru1 P2 2.506(6) . ?
Ru1 P1 2.361(6) . ?
Ru1 C50 2.300(15) . ?
Ru1 C49 2.281(14) . ?
Ru1 C48 2.345(15) . ?
Ru1 C47 2.387(15) . ?
Ru1 C51 2.374(15) . ?
Ru1 C20 1.82(3) . ?
P2 C39 1.470(11) . ?
P2 C33 1.854(11) . ?
P2 C46 1.99(2) . ?
P1 C27 1.683(14) . ?
P1 C21 1.936(12) . ?
P1 C45 1.91(2) . ?
C39 C44 1.3900 . ?
C39 C40 1.3900 . ?
C44 H44 0.9500 . ?
C44 C43 1.3900 . ?
C43 H43 0.9500 . ?
C43 C42 1.3900 . ?
C42 H42 0.9500 . ?
C42 C41 1.3900 . ?
C41 H41 0.9500 . ?
C41 C40 1.3900 . ?
C40 H40 0.9500 . ?
C50 C49 1.57(3) . ?
C50 C51 1.34(3) . ?
C50 C56 1.33(3) . ?
C49 C48 1.30(3) . ?
C49 C55 1.45(3) . ?
C48 C47 1.39(3) . ?
C48 C54 1.50(3) . ?
C47 C51 1.32(3) . ?
C47 C53 1.53(3) . ?
C55 H55A 0.9800 . ?
C55 H55B 0.9800 . ?
C55 H55C 0.9800 . ?
C16 C17 1.3900 . ?
C16 C15 1.3900 . ?
C16 C19 1.22(3) . ?
C17 H17 0.9500 . ?
C17 C18 1.3900 . ?
C18 H18 0.9500 . ?
C18 C13 1.3900 . ?
C13 C14 1.3900 . ?
C13 C12 1.18(3) . ?
C14 H14 0.9500 . ?
C14 C15 1.3900 . ?
C15 H15 0.9500 . ?
C51 C52 1.67(3) . ?
O2 C68 1.24(3) . ?
C27 C28 1.3900 . ?
C27 C32 1.3900 . ?
C28 H28 0.9500 . ?
C28 C29 1.3900 . ?
C29 H29 0.9500 . ?
C29 C30 1.3900 . ?
C30 H30 0.9500 . ?
C30 C31 1.3900 . ?
C31 H31 0.9500 . ?
C31 C32 1.3900 . ?
C32 H32 0.9500 . ?
C37 H37 0.9500 . ?
C37 C38 1.3900 . ?
C37 C36 1.3900 . ?
C38 H38 0.9500 . ?
C38 C33 1.3900 . ?
C33 C34 1.3900 . ?
C34 H34 0.9500 . ?
C34 C35 1.3900 . ?
C35 H35 0.9500 . ?
C35 C36 1.3900 . ?
C36 H36 0.9500 . ?
C21 C26 1.3900 . ?
C21 C22 1.3900 . ?
C26 H26 0.9500 . ?
C26 C25 1.3900 . ?
C25 H25 0.9500 . ?
C25 C24 1.3900 . ?
C24 H24 0.9500 . ?
C24 C23 1.3900 . ?
C23 H23 0.9500 . ?
C23 C22 1.3900 . ?
C22 H22 0.9500 . ?
C46 H46A 0.9900 . ?
C46 H46B 0.9900 . ?
C46 C45 1.57(3) . ?
C19 C20 1.05(3) . ?
O3 C69 1.21(3) . ?
C12 C11 1.10(3) . ?
C45 H45A 0.9900 . ?
C45 H45B 0.9900 . ?
C53 H53A 0.9800 . ?
C53 H53B 0.9800 . ?
C53 H53C 0.9800 . ?
C54 H54A 0.9800 . ?
C54 H54B 0.9800 . ?
C54 H54C 0.9800 . ?
O1 C67 1.26(3) . ?
C52 H52A 0.9800 . ?
C52 H52B 0.9800 . ?
C52 H52C 0.9800 . ?
C7 H01P 0.9800 . ?
C7 H01Q 0.9800 . ?
C7 H01R 0.9800 . ?
C7 C2 1.2908 . ?
C5 C1 1.4197 . ?
C5 C4 1.4201 . ?
C5 C10 1.2868 . ?
C1 C2 1.4196 . ?
C1 C6 1.2845 . ?
C2 C3 1.4206 . ?
C3 C4 1.4195 . ?
C3 C8 1.2724 . ?
C4 C9 1.2924 . ?
C6 H01S 0.9800 . ?
C6 H01T 0.9800 . ?
C6 H01U 0.9800 . ?
C8 H01V 0.9800 . ?
C8 H01W 0.9800 . ?
C8 H01X 0.9800 . ?
C10 H01Y 0.9800 . ?
C10 H 0.9800 . ?
C10 HA 0.9800 . ?
C9 H9A 0.9800 . ?
C9 H9B 0.9800 . ?
C9 H9C 0.9800 . ?
C62 H62A 0.9800 . ?
C62 H62B 0.9800 . ?
C62 H62C 0.9800 . ?
C62 C61 1.2903 . ?
C58 C57 1.4204 . ?
C58 C59 1.4196 . ?
C58 C64 1.2875 . ?
C57 C61 1.4194 . ?
C57 C63 1.2846 . ?
C61 C60 1.4208 . ?
C60 C59 1.4202 . ?
C60 C66 1.2710 . ?
C59 C65 1.2927 . ?
C63 H63A 0.9800 . ?
C63 H63B 0.9800 . ?
C63 H63C 0.9800 . ?
C66 H66A 0.9800 . ?
C66 H66B 0.9800 . ?
C66 H66C 0.9800 . ?
C64 H64A 0.9800 . ?
C64 H64B 0.9800 . ?
C64 H64C 0.9800 . ?
C65 H65A 0.9800 . ?
C65 H65B 0.9800 . ?
C65 H65C 0.9800 . ?

loop_
_geom_torsion_atom_site_label_1
_geom_torsion_atom_site_label_2
_geom_torsion_atom_site_label_3
_geom_torsion_atom_site_label_4
_geom_torsion
_geom_torsion_site_symmetry_1
_geom_torsion_site_symmetry_2
_geom_torsion_site_symmetry_3
_geom_torsion_site_symmetry_4
_geom_torsion_publ_flag
W1 C5 C1 C2 66.3(4) . . . . ?
W1 C5 C1 C6 -119.6(4) . . . . ?
W1 C5 C4 C3 -66.9(5) . . . . ?
W1 C5 C4 C9 109.9(5) . . . . ?
W1 C1 C2 C7 -112.3(4) . . . . ?
W1 C1 C2 C3 66.6(4) . . . . ?
W1 C2 C3 C4 67.3(4) . . . . ?
W1 C2 C3 C8 -110.7(4) . . . . ?
W1 C3 C4 C5 67.5(5) . . . . ?
W1 C3 C4 C9 -109.2(5) . . . . ?
W1 C57 C61 C62 -100.5(11) . . . . ?
W1 C57 C61 C60 78.3(11) . . . . ?
W1 C61 C60 C59 75.7(12) . . . . ?
W1 C61 C60 C66 -102.4(12) . . . . ?
W1 C60 C59 C58 61.4(11) . . . . ?
W1 C60 C59 C65 -115.2(11) . . . . ?
Ru1 P2 C39 C44 -6.3(10) . . . . ?
Ru1 P2 C39 C40 170.8(6) . . . . ?
Ru1 P2 C33 C38 80.6(9) . . . . ?
Ru1 P2 C33 C34 -93.5(9) . . . . ?
Ru1 P1 C27 C28 -175.4(7) . . . . ?
Ru1 P1 C27 C32 6.6(13) . . . . ?
Ru1 C50 C49 C48 -71.8(11) . . . . ?
Ru1 C50 C49 C55 109(2) . . . . ?
Ru1 C50 C51 C47 67.8(11) . . . . ?
Ru1 C50 C51 C52 -131.3(19) . . . . ?
Ru1 C49 C48 C47 -64.1(13) . . . . ?
Ru1 C49 C48 C54 124.1(18) . . . . ?
Ru1 C48 C47 C51 -61.1(14) . . . . ?
Ru1 C48 C47 C53 135(2) . . . . ?
Ru1 C47 C51 C50 -64.9(11) . . . . ?
Ru1 C47 C51 C52 134(2) . . . . ?
P2 C39 C44 C43 177.2(11) . . . . ?
P2 C39 C40 C41 -177.0(12) . . . . ?
P2 C33 C34 C35 174.1(11) . . . . ?
P2 C46 C45 P1 37.5(17) . . . . ?
P1 C27 C28 C29 -177.9(14) . . . . ?
P1 C27 C32 C31 178.1(13) . . . . ?
P1 C21 C26 C25 -171.6(12) . . . . ?
P1 C21 C22 C23 172.0(11) . . . . ?
C39 P2 C33 C38 -46.2(11) . . . . ?
C39 P2 C33 C34 139.7(10) . . . . ?
C39 C44 C43 C42 0.0 . . . . ?
C44 C39 C40 C41 0.0 . . . . ?
C44 C43 C42 C41 0.0 . . . . ?
C43 C42 C41 C40 0.0 . . . . ?
C42 C41 C40 C39 0.0 . . . . ?
C40 C39 C44 C43 0.0 . . . . ?
C50 C49 C48 Ru1 67.2(9) . . . . ?
C50 C49 C48 C47 3.1(19) . . . . ?
C50 C49 C48 C54 -168.6(17) . . . . ?
C49 C50 C51 Ru1 -61.1(11) . . . . ?
C49 C50 C51 C47 6.7(19) . . . . ?
C49 C50 C51 C52 167.5(17) . . . . ?
C49 C48 C47 Ru1 61.9(13) . . . . ?
C49 C48 C47 C51 1(2) . . . . ?
C49 C48 C47 C53 -163(2) . . . . ?
C48 C47 C51 Ru1 59.9(13) . . . . ?
C48 C47 C51 C50 -5(2) . . . . ?
C48 C47 C51 C52 -165.6(17) . . . . ?
C55 C49 C48 Ru1 -113(2) . . . . ?
C55 C49 C48 C47 -177.5(19) . . . . ?
C55 C49 C48 C54 11(3) . . . . ?
C16 C17 C18 C13 0.0 . . . . ?
C17 C16 C15 C14 0.0 . . . . ?
C17 C18 C13 C14 0.0 . . . . ?
C17 C18 C13 C12 173(2) . . . . ?
C18 C13 C14 C15 0.0 . . . . ?
C13 C14 C15 C16 0.0 . . . . ?
C15 C16 C17 C18 0.0 . . . . ?
C51 C50 C49 Ru1 65.5(13) . . . . ?
C51 C50 C49 C48 -6.3(19) . . . . ?
C51 C50 C49 C55 174(2) . . . . ?
C27 C28 C29 C30 0.0 . . . . ?
C28 C27 C32 C31 0.0 . . . . ?
C28 C29 C30 C31 0.0 . . . . ?
C29 C30 C31 C32 0.0 . . . . ?
C30 C31 C32 C27 0.0 . . . . ?
C32 C27 C28 C29 0.0 . . . . ?
C37 C38 C33 P2 -174.2(11) . . . . ?
C37 C38 C33 C34 0.0 . . . . ?
C38 C37 C36 C35 0.0 . . . . ?
C38 C33 C34 C35 0.0 . . . . ?
C33 P2 C39 C44 126.0(9) . . . . ?
C33 P2 C39 C40 -57.0(10) . . . . ?
C33 C34 C35 C36 0.0 . . . . ?
C34 C35 C36 C37 0.0 . . . . ?
C36 C37 C38 C33 0.0 . . . . ?
C21 P1 C27 C28 -45.5(12) . . . . ?
C21 P1 C27 C32 136.6(9) . . . . ?
C21 C26 C25 C24 0.0 . . . . ?
C26 C21 C22 C23 0.0 . . . . ?
C26 C25 C24 C23 0.0 . . . . ?
C25 C24 C23 C22 0.0 . . . . ?
C24 C23 C22 C21 0.0 . . . . ?
C22 C21 C26 C25 0.0 . . . . ?
C46 P2 C39 C44 -135.7(10) . . . . ?
C46 P2 C39 C40 41.4(11) . . . . ?
C46 P2 C33 C38 -146.6(9) . . . . ?
C46 P2 C33 C34 39.2(10) . . . . ?
C19 C16 C17 C18 175(3) . . . . ?
C19 C16 C15 C14 -176(2) . . . . ?
C12 C13 C14 C15 -172(3) . . . . ?
C45 P1 C27 C28 67.2(11) . . . . ?
C45 P1 C27 C32 -110.8(10) . . . . ?
C53 C47 C51 Ru1 -134.5(18) . . . . ?
C53 C47 C51 C50 160.6(17) . . . . ?
C53 C47 C51 C52 0(3) . . . . ?
C54 C48 C47 Ru1 -128(2) . . . . ?
C54 C48 C47 C51 171.0(19) . . . . ?
C54 C48 C47 C53 8(4) . . . . ?
C56 C50 C49 Ru1 -108.9(19) . . . . ?
C56 C50 C49 C48 179.3(19) . . . . ?
C56 C50 C49 C55 0(3) . . . . ?
C56 C50 C51 Ru1 113(2) . . . . ?
C56 C50 C51 C47 -179.0(19) . . . . ?
C56 C50 C51 C52 -18(3) . . . . ?
C7 C2 C3 W1 111.6(4) . . . . ?
C7 C2 C3 C4 178.9 . . . . ?
C7 C2 C3 C8 0.9 . . . . ?
C5 C1 C2 W1 -66.6(4) . . . . ?
C5 C1 C2 C7 -178.9 . . . . ?
C5 C1 C2 C3 0.0 . . . . ?
C1 C5 C4 W1 66.8(5) . . . . ?
C1 C5 C4 C3 -0.1 . . . . ?
C1 C5 C4 C9 176.7 . . . . ?
C1 C2 C3 W1 -67.3(4) . . . . ?
C1 C2 C3 C4 0.0 . . . . ?
C1 C2 C3 C8 -178.0 . . . . ?
C2 C3 C4 W1 -67.4(5) . . . . ?
C2 C3 C4 C5 0.1 . . . . ?
C2 C3 C4 C9 -176.6 . . . . ?
C4 C5 C1 W1 -66.2(4) . . . . ?
C4 C5 C1 C2 0.1 . . . . ?
C4 C5 C1 C6 174.2 . . . . ?
C6 C1 C2 W1 119.1(4) . . . . ?
C6 C1 C2 C7 6.8 . . . . ?
C6 C1 C2 C3 -174.3 . . . . ?
C8 C3 C4 W1 110.6(5) . . . . ?
C8 C3 C4 C5 178.1 . . . . ?
C8 C3 C4 C9 1.4 . . . . ?
C10 C5 C1 W1 125.3(4) . . . . ?
C10 C5 C1 C2 -168.4 . . . . ?
C10 C5 C1 C6 5.7 . . . . ?
C10 C5 C4 W1 -124.9(5) . . . . ?
C10 C5 C4 C3 168.3 . . . . ?
C10 C5 C4 C9 -15.0 . . . . ?
C62 C61 C60 W1 103.2(12) . . . . ?
C62 C61 C60 C59 178.8 . . . . ?
C62 C61 C60 C66 0.8 . . . . ?
C58 C57 C61 W1 -78.3(11) . . . . ?
C58 C57 C61 C62 -178.8 . . . . ?
C58 C57 C61 C60 0.0 . . . . ?
C57 C58 C59 C60 0.0 . . . . ?
C57 C58 C59 C65 176.7 . . . . ?
C57 C61 C60 W1 -75.6(12) . . . . ?
C57 C61 C60 C59 0.0 . . . . ?
C57 C61 C60 C66 -178.0 . . . . ?
C61 C60 C59 C58 0.0 . . . . ?
C61 C60 C59 C65 -176.7 . . . . ?
C59 C58 C57 W1 -65.0(11) . . . . ?
C59 C58 C57 C61 0.0 . . . . ?
C59 C58 C57 C63 174.2 . . . . ?
C63 C57 C61 W1 107.3(11) . . . . ?
C63 C57 C61 C62 6.8 . . . . ?
C63 C57 C61 C60 -174.4 . . . . ?
C66 C60 C59 C58 178.1 . . . . ?
C66 C60 C59 C65 1.4 . . . . ?
C64 C58 C57 W1 126.8(11) . . . . ?
C64 C58 C57 C61 -168.2 . . . . ?
C64 C58 C57 C63 6.0 . . . . ?
C64 C58 C59 C60 168.1 . . . . ?
C64 C58 C59 C65 -15.2 . . . . ?

loop_
_exptl_oxdiff_crystal_face_indexfrac_h
_exptl_oxdiff_crystal_face_indexfrac_k
_exptl_oxdiff_crystal_face_indexfrac_l
_exptl_oxdiff_crystal_face_x
_exptl_oxdiff_crystal_face_y
_exptl_oxdiff_crystal_face_z
1.6843 -5.6530 -8.6115 -0.0317 0.4096 0.9117
0.8251 -12.0862 4.6587 0.0766 -0.9641 0.2544
-1.4708 3.3395 9.0420 0.0435 -0.5574 -0.8291
-1.6996 14.3619 0.4409 -0.0536 0.6690 -0.7414
0.0250 -10.9878 -5.8459 0.1827 -0.0039 0.9832
-10.8047 -1.9825 3.7960 0.9925 -0.0256 -0.1194
0.1217 11.0042 5.7887 -0.1960 0.0042 -0.9806
10.8191 0.7977 -4.4316 -0.9739 0.0252 0.2258
